data_7221715
loop_
_publ_author_name
'Loukopoulos, Edward'
'Berkoff, Benjamin'
'Griffiths, Kieran'
'Keeble, Victoria'
'Dokorou, Vassiliki N.'
'Tsipis, Athanassios C.'
'Escuer, Albert'
'Kostakis, George E.'

_publ_section_title
;
 Cobalt(ii/iii), nickel(ii) and copper(ii) coordination clusters employing
 a monoanionic Schiff base ligand: synthetic, topological and
 computational mechanistic aspects
;
_journal_issue 35
_journal_name_full CrystEngComm
_journal_page_first 6753
_journal_paper_doi 10.1039/C5CE01294E
_journal_volume 17
_journal_year 2015
_chemical_formula_moiety 'C38 H36 Co N6 O6, 5(C2 H3 N)'
_chemical_formula_sum 'C48 H51 Co N11 O6'
_chemical_formula_weight 936.92
_chemical_name_systematic
;
 ?
;
_space_group_crystal_system triclinic
_space_group_IT_number 2
_space_group_name_Hall '-P 1'
_space_group_name_H-M_alt 'P -1'
_symmetry_space_group_name_Hall '-P 1'
_symmetry_space_group_name_H-M 'P -1'
_atom_sites_solution_hydrogens geom
_atom_sites_solution_primary direct
_audit_creation_date 2015-03-13
_audit_creation_method
;
Olex2 1.2
(compiled 2015.01.26 svn.r3150 for OlexSys, GUI svn.r4998)
;
_audit_update_record
;
2015-07-24 deposited with the CCDC.
2015-08-03 downloaded from the CCDC.
;
_cell_angle_alpha 88.395(10)
_cell_angle_beta 88.618(9)
_cell_angle_gamma 89.946(10)
_cell_formula_units_Z 2
_cell_length_a 12.5772(15)
_cell_length_b 13.5174(19)
_cell_length_c 13.8758(14)
_cell_measurement_temperature 173
_cell_volume 2357.4(5)
_computing_molecular_graphics 'Olex2 (Dolomanov et al., 2009)'
_computing_publication_material 'Olex2 (Dolomanov et al., 2009)'
_computing_structure_refinement 'ShelXL (Sheldrick, 2008)'
_computing_structure_solution 'SIR2004 (Burla et al., 2007)'
_diffrn_ambient_temperature 173.0
_diffrn_measured_fraction_theta_full 0.985
_diffrn_measured_fraction_theta_max 0.807
_diffrn_measurement_device 'four-circle diffractometer'
_diffrn_measurement_device_type 'Xcalibur, Eos, Gemini ultra'
_diffrn_radiation_type MoK\a
_diffrn_radiation_wavelength 0.71073
_diffrn_reflns_av_R_equivalents 0.0295
_diffrn_reflns_av_unetI/netI 0.0618
_diffrn_reflns_laue_measured_fraction_full 0.985
_diffrn_reflns_laue_measured_fraction_max 0.807
_diffrn_reflns_limit_h_max 16
_diffrn_reflns_limit_h_min -10
_diffrn_reflns_limit_k_max 18
_diffrn_reflns_limit_k_min -18
_diffrn_reflns_limit_l_max 17
_diffrn_reflns_limit_l_min -19
_diffrn_reflns_number 14989
_diffrn_reflns_point_group_measured_fraction_full 0.985
_diffrn_reflns_point_group_measured_fraction_max 0.807
_diffrn_reflns_theta_full 26.000
_diffrn_reflns_theta_max 29.373
_diffrn_reflns_theta_min 3.391
_exptl_absorpt_coefficient_mu 0.425
_exptl_absorpt_correction_T_max 1.000
_exptl_absorpt_correction_T_min 0.647
_exptl_absorpt_correction_type multi-scan
_exptl_absorpt_process_details
'CrysAlisPro, Agilent Technologies, Version 1.171.37.31 (release 14-01-2014 CrysAlis171 .NET) (compiled Jan 14 2014,18:38:05) Empirical absorption correction using spherical harmonics, implemented in SCALE3 ABSPACK scaling algorithm'
_exptl_crystal_colour red
_exptl_crystal_colour_primary red
_exptl_crystal_density_diffrn 1.320
_exptl_crystal_description block
_exptl_crystal_F_000 982
_exptl_crystal_size_max 0.28
_exptl_crystal_size_mid 0.21
_exptl_crystal_size_min 0.13
_refine_diff_density_max 1.336
_refine_diff_density_min -0.408
_refine_diff_density_rms 0.056
_refine_ls_extinction_method none
_refine_ls_goodness_of_fit_ref 1.022
_refine_ls_hydrogen_treatment constr
_refine_ls_matrix_type full
_refine_ls_number_parameters 606
_refine_ls_number_reflns 10479
_refine_ls_number_restraints 0
_refine_ls_restrained_S_all 1.022
_refine_ls_R_factor_all 0.0723
_refine_ls_R_factor_gt 0.0525
_refine_ls_shift/su_max 0.005
_refine_ls_shift/su_mean 0.000
_refine_ls_structure_factor_coef Fsqd
_refine_ls_weighting_details 'w=1/[\s^2^(Fo^2^)+(0.0526P)^2^+0.9522P] where P=(Fo^2^+2Fc^2^)/3'
_refine_ls_weighting_scheme calc
_refine_ls_wR_factor_gt 0.1216
_refine_ls_wR_factor_ref 0.1349
_reflns_Friedel_coverage 0.000
_reflns_number_gt 8089
_reflns_number_total 10479
_reflns_threshold_expression 'I > 2\s(I)'
_cod_data_source_file c5ce01294e2.cif
_cod_data_source_block w11d13bb
_cod_depositor_comments 'Adding full bibliography for 7221715--7221724.cif.'
_cod_database_code 7221715
_shelxl_version_number 2014-1
_shelx_space_group_comment
;
The symmetry employed for this shelxl refinement is uniquely defined
by the following loop, which should always be used as a source of
symmetry information in preference to the above space-group names.
They are only intended as comments.
;
_olex2_refinement_description
;
1. Fixed Uiso
 At 1.2 times of:
  All C(H) groups
 At 1.5 times of:
  All C(H,H,H) groups
2.a Aromatic/amide H refined with riding coordinates:
 C3(H3), C4(H4), C5(H5), C8(H8), C15(H15), C16(H16), C17(H17), C18(H18),
 C19(H19), C22(H22), C23(H23), C24(H24), C27(H27), C34(H34), C35(H35), C36(H36),
  C37(H37), C38(H38)
2.b Idealised Me refined as rotating group:
 C1(H1A,H1B,H1C), C12(H12A,H12B,H12C), C13(H13A,H13B,H13C), C20(H20A,H20B,
 H20C), C31(H31A,H31B,H31C), C32(H32A,H32B,H32C), C42(H42A,H42B,H42C), C40(H40A,
 H40B,H40C), C44(H44A,H44B,H44C), C46(H46A,H46B,H46C), C48(H48A,H48B,H48C)
;
_olex2_submission_special_instructions 'No special instructions were received'

loop_
_space_group_symop_operation_xyz
'x, y, z'
'-x, -y, -z'

loop_
_atom_site_label
_atom_site_type_symbol
_atom_site_fract_x
_atom_site_fract_y
_atom_site_fract_z
_atom_site_U_iso_or_equiv
_atom_site_adp_type
_atom_site_occupancy
_atom_site_site_symmetry_order
_atom_site_calc_flag
_atom_site_refinement_flags_posn
Co1 Co 0.56999(2) 0.51982(2) 0.74784(2) 0.02470(10) Uani 1 1 d .
O1 O 0.78268(15) 0.78053(14) 0.65121(16) 0.0485(5) Uani 1 1 d .
O2 O 0.65427(14) 0.63129(12) 0.68540(12) 0.0352(4) Uani 1 1 d .
O3 O 0.45731(13) 0.39688(11) 0.78577(11) 0.0290(4) Uani 1 1 d .
O4 O 0.86992(15) 0.34990(13) 0.83498(14) 0.0427(5) Uani 1 1 d .
O5 O 0.68948(13) 0.44144(12) 0.80674(12) 0.0327(4) Uani 1 1 d .
O6 O 0.41907(13) 0.60103(11) 0.71363(11) 0.0298(4) Uani 1 1 d .
N1 N 0.57715(15) 0.44645(14) 0.61747(14) 0.0272(4) Uani 1 1 d .
N2 N 0.45517(17) 0.20408(15) 0.62689(14) 0.0334(5) Uani 1 1 d .
N3 N 0.41831(16) 0.24916(14) 0.71154(14) 0.0309(5) Uani 1 1 d .
N4 N 0.54265(15) 0.58722(13) 0.87952(13) 0.0249(4) Uani 1 1 d .
N5 N 0.32414(16) 0.72364(14) 0.79337(14) 0.0285(4) Uani 1 1 d .
N6 N 0.33551(16) 0.77318(14) 0.87991(14) 0.0292(4) Uani 1 1 d .
C1 C 0.8473(3) 0.8655(2) 0.6325(3) 0.0627(10) Uani 1 1 d .
H1A H 0.8219 0.9016 0.5753 0.094 Uiso 1 1 calc GR
H1B H 0.9212 0.8449 0.6213 0.094 Uiso 1 1 calc GR
H1C H 0.8433 0.9086 0.6882 0.094 Uiso 1 1 calc GR
C2 C 0.7728(2) 0.71458(19) 0.5777(2) 0.0387(6) Uani 1 1 d .
C3 C 0.8255(2) 0.7233(2) 0.4906(2) 0.0495(8) Uani 1 1 d .
H3 H 0.8747 0.7758 0.4790 0.059 Uiso 1 1 calc R
C4 C 0.8078(2) 0.6562(2) 0.4189(2) 0.0509(8) Uani 1 1 d .
H4 H 0.8439 0.6633 0.3582 0.061 Uiso 1 1 calc R
C5 C 0.7379(2) 0.5792(2) 0.4360(2) 0.0438(7) Uani 1 1 d .
H5 H 0.7247 0.5344 0.3861 0.053 Uiso 1 1 calc R
C6 C 0.6854(2) 0.56575(19) 0.52670(18) 0.0345(6) Uani 1 1 d .
C7 C 0.70061(19) 0.63478(18) 0.60078(18) 0.0318(5) Uani 1 1 d .
C8 C 0.62106(19) 0.47816(18) 0.53787(18) 0.0326(5) Uani 1 1 d .
H8 H 0.6102 0.4407 0.4820 0.039 Uiso 1 1 calc R
C9 C 0.51999(19) 0.35721(17) 0.62625(16) 0.0272(5) Uani 1 1 d .
C10 C 0.5118(2) 0.27328(18) 0.57386(17) 0.0320(5) Uani 1 1 d .
C11 C 0.46344(18) 0.34150(16) 0.71513(16) 0.0257(5) Uani 1 1 d .
C12 C 0.5556(2) 0.2490(2) 0.47734(18) 0.0433(7) Uani 1 1 d .
H12A H 0.5525 0.1772 0.4693 0.065 Uiso 1 1 calc GR
H12B H 0.6296 0.2712 0.4713 0.065 Uiso 1 1 calc GR
H12C H 0.5136 0.2824 0.4275 0.065 Uiso 1 1 calc GR
C13 C 0.3874(2) 0.12910(19) 0.58660(19) 0.0412(6) Uani 1 1 d .
H13A H 0.3848 0.0707 0.6300 0.062 Uiso 1 1 calc GR
H13B H 0.4164 0.1105 0.5235 0.062 Uiso 1 1 calc GR
H13C H 0.3155 0.1557 0.5792 0.062 Uiso 1 1 calc GR
C14 C 0.3739(2) 0.19326(18) 0.78995(18) 0.0329(5) Uani 1 1 d .
C15 C 0.4152(2) 0.10180(19) 0.81644(19) 0.0413(6) Uani 1 1 d .
H15 H 0.4728 0.0742 0.7808 0.050 Uiso 1 1 calc R
C16 C 0.3712(3) 0.0513(2) 0.8955(2) 0.0564(9) Uani 1 1 d .
H16 H 0.3980 -0.0119 0.9140 0.068 Uiso 1 1 calc R
C17 C 0.2881(3) 0.0924(2) 0.9481(2) 0.0612(10) Uani 1 1 d .
H17 H 0.2590 0.0580 1.0032 0.073 Uiso 1 1 calc R
C18 C 0.2479(3) 0.1834(3) 0.9204(2) 0.0576(9) Uani 1 1 d .
H18 H 0.1908 0.2115 0.9564 0.069 Uiso 1 1 calc R
C19 C 0.2897(2) 0.2337(2) 0.8409(2) 0.0432(7) Uani 1 1 d .
H19 H 0.2609 0.2958 0.8212 0.052 Uiso 1 1 calc R
C20 C 0.9705(2) 0.3026(2) 0.8486(2) 0.0551(8) Uani 1 1 d .
H20A H 0.9909 0.2670 0.7905 0.083 Uiso 1 1 calc GR
H20B H 0.9650 0.2558 0.9037 0.083 Uiso 1 1 calc GR
H20C H 1.0244 0.3526 0.8610 0.083 Uiso 1 1 calc GR
C21 C 0.8312(2) 0.40462(17) 0.90988(19) 0.0339(6) Uani 1 1 d .
C22 C 0.8809(2) 0.41401(19) 0.9956(2) 0.0384(6) Uani 1 1 d .
H22 H 0.9480 0.3834 1.0047 0.046 Uiso 1 1 calc R
C23 C 0.8344(2) 0.46793(19) 1.0701(2) 0.0396(6) Uani 1 1 d .
H23 H 0.8687 0.4729 1.1300 0.048 Uiso 1 1 calc R
C24 C 0.7392(2) 0.51316(18) 1.05540(18) 0.0357(6) Uani 1 1 d .
H24 H 0.7064 0.5479 1.1067 0.043 Uiso 1 1 calc R
C25 C 0.68751(19) 0.51001(17) 0.96611(17) 0.0285(5) Uani 1 1 d .
C26 C 0.73177(19) 0.45287(17) 0.89006(17) 0.0295(5) Uani 1 1 d .
C27 C 0.59398(19) 0.56982(16) 0.95781(16) 0.0280(5) Uani 1 1 d .
H27 H 0.5673 0.5993 1.0148 0.034 Uiso 1 1 calc R
C28 C 0.45534(18) 0.65072(16) 0.87471(16) 0.0248(5) Uani 1 1 d .
C29 C 0.39995(18) 0.65206(16) 0.78598(16) 0.0249(5) Uani 1 1 d .
C30 C 0.41228(18) 0.72259(16) 0.93125(16) 0.0259(5) Uani 1 1 d .
C31 C 0.4385(2) 0.75313(19) 1.02969(17) 0.0354(6) Uani 1 1 d .
H31A H 0.4058 0.8175 1.0422 0.053 Uiso 1 1 calc GR
H31B H 0.5159 0.7583 1.0349 0.053 Uiso 1 1 calc GR
H31C H 0.4112 0.7038 1.0770 0.053 Uiso 1 1 calc GR
C32 C 0.2366(2) 0.80927(19) 0.92446(18) 0.0354(6) Uani 1 1 d .
H32A H 0.2028 0.8570 0.8804 0.053 Uiso 1 1 calc GR
H32B H 0.2525 0.8416 0.9848 0.053 Uiso 1 1 calc GR
H32C H 0.1884 0.7535 0.9380 0.053 Uiso 1 1 calc GR
C33 C 0.26313(18) 0.76656(17) 0.71750(17) 0.0286(5) Uani 1 1 d .
C34 C 0.1915(2) 0.7085(2) 0.6727(2) 0.0409(6) Uani 1 1 d .
H34 H 0.1818 0.6412 0.6927 0.049 Uiso 1 1 calc R
C35 C 0.1330(2) 0.7488(3) 0.5978(2) 0.0527(8) Uani 1 1 d .
H35 H 0.0833 0.7089 0.5661 0.063 Uiso 1 1 calc R
C36 C 0.1465(2) 0.8461(3) 0.5691(2) 0.0520(8) Uani 1 1 d .
H36 H 0.1068 0.8732 0.5173 0.062 Uiso 1 1 calc R
C37 C 0.2173(2) 0.9037(2) 0.6154(2) 0.0482(7) Uani 1 1 d .
H37 H 0.2261 0.9712 0.5959 0.058 Uiso 1 1 calc R
C38 C 0.2764(2) 0.86494(19) 0.69018(19) 0.0382(6) Uani 1 1 d .
H38 H 0.3253 0.9053 0.7223 0.046 Uiso 1 1 calc R
N8 N 0.9692(4) 0.4794(4) 0.3135(5) 0.173(3) Uani 1 1 d .
C41 C 1.0365(3) 0.5238(3) 0.3473(4) 0.0880(14) Uani 1 1 d .
C42 C 1.1194(3) 0.5831(3) 0.3838(3) 0.0702(10) Uani 1 1 d .
H42A H 1.1378 0.5583 0.4483 0.105 Uiso 1 1 calc GR
H42B H 1.0952 0.6519 0.3874 0.105 Uiso 1 1 calc GR
H42C H 1.1821 0.5799 0.3406 0.105 Uiso 1 1 calc GR
N7 N 0.9987(3) 0.1138(3) 0.6433(3) 0.0834(10) Uani 1 1 d .
C39 C 1.0199(3) 0.0744(2) 0.7120(3) 0.0544(8) Uani 1 1 d .
C40 C 1.0456(3) 0.0248(3) 0.8013(3) 0.0806(12) Uani 1 1 d .
H40A H 1.0516 -0.0465 0.7913 0.121 Uiso 1 1 calc GR
H40B H 0.9893 0.0369 0.8496 0.121 Uiso 1 1 calc GR
H40C H 1.1133 0.0500 0.8239 0.121 Uiso 1 1 calc GR
N9 N 0.7633(3) 0.0695(2) 0.8494(2) 0.0715(9) Uani 1 1 d .
C43 C 0.7462(2) 0.1245(2) 0.7892(2) 0.0474(7) Uani 1 1 d .
C44 C 0.7247(3) 0.1952(2) 0.7130(3) 0.0600(9) Uani 1 1 d .
H44A H 0.7834 0.1952 0.6653 0.090 Uiso 1 1 calc GR
H44B H 0.7176 0.2613 0.7398 0.090 Uiso 1 1 calc GR
H44C H 0.6585 0.1774 0.6820 0.090 Uiso 1 1 calc GR
C45 C 0.9211(3) 0.7446(3) 0.8654(3) 0.0574(9) Uani 1 1 d .
C46 C 0.8782(4) 0.6555(3) 0.8314(4) 0.0940(15) Uani 1 1 d .
H46A H 0.9231 0.6317 0.7782 0.141 Uiso 1 1 calc GR
H46B H 0.8061 0.6678 0.8086 0.141 Uiso 1 1 calc GR
H46C H 0.8758 0.6055 0.8839 0.141 Uiso 1 1 calc GR
C47 C 0.5963(3) 0.9106(3) 0.7125(4) 0.0722(12) Uani 1 1 d .
N10 N 0.9551(3) 0.8134(3) 0.8953(3) 0.0935(12) Uani 1 1 d .
C48 C 0.6169(4) 0.8459(3) 0.7938(3) 0.0987(17) Uani 1 1 d .
H48A H 0.6307 0.7788 0.7715 0.148 Uiso 1 1 calc GR
H48B H 0.5549 0.8449 0.8381 0.148 Uiso 1 1 calc GR
H48C H 0.6791 0.8697 0.8274 0.148 Uiso 1 1 calc GR
N11 N 0.5812(3) 0.9631(3) 0.6491(3) 0.1075(17) Uani 1 1 d .

loop_
_atom_site_aniso_label
_atom_site_aniso_U_11
_atom_site_aniso_U_22
_atom_site_aniso_U_33
_atom_site_aniso_U_23
_atom_site_aniso_U_13
_atom_site_aniso_U_12
Co1 0.02890(17) 0.02425(16) 0.02083(17) 0.00012(12) 0.00085(12) 0.00194(12)
O1 0.0425(11) 0.0371(10) 0.0652(14) 0.0045(10) 0.0083(10) -0.0099(9)
O2 0.0400(10) 0.0320(9) 0.0330(10) 0.0017(7) 0.0074(8) -0.0011(8)
O3 0.0384(9) 0.0253(8) 0.0234(8) -0.0032(7) 0.0028(7) 0.0006(7)
O4 0.0400(10) 0.0428(10) 0.0458(11) -0.0076(9) -0.0045(9) 0.0158(9)
O5 0.0376(9) 0.0335(9) 0.0274(9) -0.0037(7) -0.0038(7) 0.0092(7)
O6 0.0372(9) 0.0284(8) 0.0239(8) -0.0041(7) -0.0011(7) 0.0053(7)
N1 0.0300(10) 0.0292(10) 0.0224(10) 0.0013(8) -0.0001(8) 0.0050(8)
N2 0.0465(13) 0.0302(10) 0.0237(10) -0.0079(8) 0.0010(9) -0.0022(9)
N3 0.0396(12) 0.0289(10) 0.0242(10) -0.0044(8) 0.0034(9) -0.0016(9)
N4 0.0300(10) 0.0208(9) 0.0238(10) 0.0007(7) -0.0001(8) -0.0004(8)
N5 0.0330(11) 0.0298(10) 0.0228(10) -0.0034(8) -0.0014(8) 0.0060(8)
N6 0.0337(11) 0.0299(10) 0.0241(10) -0.0048(8) -0.0008(8) 0.0064(9)
C1 0.0433(18) 0.0471(17) 0.097(3) 0.0106(18) 0.0027(18) -0.0162(15)
C2 0.0288(13) 0.0376(14) 0.0487(17) 0.0103(12) 0.0039(12) 0.0039(11)
C3 0.0343(15) 0.0507(17) 0.061(2) 0.0239(15) 0.0125(14) 0.0018(13)
C4 0.0460(17) 0.0624(19) 0.0423(17) 0.0181(15) 0.0146(14) 0.0061(15)
C5 0.0452(16) 0.0534(17) 0.0316(14) 0.0124(12) 0.0074(12) 0.0108(13)
C6 0.0315(13) 0.0403(14) 0.0310(13) 0.0088(11) 0.0041(10) 0.0072(11)
C7 0.0294(12) 0.0321(12) 0.0331(13) 0.0101(10) 0.0026(10) 0.0074(10)
C8 0.0330(13) 0.0391(13) 0.0257(13) 0.0001(10) -0.0010(10) 0.0086(11)
C9 0.0312(12) 0.0309(12) 0.0193(11) 0.0011(9) -0.0013(9) 0.0032(10)
C10 0.0379(14) 0.0352(13) 0.0229(12) -0.0015(10) -0.0027(10) 0.0054(11)
C11 0.0300(12) 0.0256(11) 0.0218(11) -0.0015(9) -0.0049(9) 0.0020(9)
C12 0.0593(18) 0.0424(15) 0.0282(14) -0.0082(12) 0.0073(12) 0.0060(13)
C13 0.0555(17) 0.0351(14) 0.0338(15) -0.0085(11) -0.0086(13) 0.0007(13)
C14 0.0400(14) 0.0305(12) 0.0284(13) -0.0043(10) -0.0016(11) -0.0092(11)
C15 0.0567(18) 0.0340(14) 0.0336(14) -0.0009(11) -0.0051(13) -0.0059(13)
C16 0.087(3) 0.0368(15) 0.0453(18) 0.0041(13) -0.0107(17) -0.0187(16)
C17 0.090(3) 0.060(2) 0.0328(16) 0.0007(15) 0.0063(17) -0.0368(19)
C18 0.063(2) 0.062(2) 0.0474(19) -0.0086(16) 0.0160(15) -0.0219(17)
C19 0.0447(16) 0.0425(15) 0.0425(16) -0.0084(13) 0.0038(13) -0.0077(13)
C20 0.0446(17) 0.0545(18) 0.067(2) -0.0082(16) -0.0034(15) 0.0252(15)
C21 0.0347(14) 0.0272(12) 0.0398(15) -0.0013(11) -0.0012(11) 0.0031(10)
C22 0.0351(14) 0.0344(13) 0.0462(16) 0.0018(12) -0.0131(12) 0.0035(11)
C23 0.0442(15) 0.0372(14) 0.0381(15) -0.0013(12) -0.0158(12) 0.0029(12)
C24 0.0439(15) 0.0326(13) 0.0307(13) -0.0010(11) -0.0062(11) -0.0007(11)
C25 0.0309(12) 0.0267(11) 0.0278(12) 0.0018(10) -0.0022(10) -0.0002(10)
C26 0.0331(13) 0.0251(11) 0.0300(13) 0.0028(10) -0.0025(10) 0.0002(10)
C27 0.0345(13) 0.0271(11) 0.0224(12) -0.0007(9) -0.0008(10) 0.0002(10)
C28 0.0271(12) 0.0227(11) 0.0243(12) 0.0006(9) 0.0013(9) -0.0005(9)
C29 0.0291(12) 0.0228(11) 0.0226(11) 0.0017(9) 0.0010(9) 0.0005(9)
C30 0.0294(12) 0.0239(11) 0.0243(12) -0.0008(9) 0.0003(9) 0.0006(9)
C31 0.0438(15) 0.0345(13) 0.0284(13) -0.0057(10) -0.0042(11) 0.0066(11)
C32 0.0365(14) 0.0368(13) 0.0330(14) -0.0051(11) 0.0032(11) 0.0069(11)
C33 0.0270(12) 0.0335(12) 0.0254(12) -0.0032(10) -0.0014(9) 0.0056(10)
C34 0.0362(14) 0.0432(15) 0.0436(16) -0.0045(12) -0.0061(12) -0.0012(12)
C35 0.0414(16) 0.067(2) 0.0509(19) -0.0123(16) -0.0171(14) 0.0029(15)
C36 0.0455(17) 0.073(2) 0.0380(16) 0.0060(15) -0.0122(13) 0.0149(16)
C37 0.0502(17) 0.0464(16) 0.0476(18) 0.0114(14) -0.0048(14) 0.0084(14)
C38 0.0403(15) 0.0363(14) 0.0382(15) 0.0016(11) -0.0082(12) 0.0009(12)
N8 0.099(3) 0.143(4) 0.278(7) -0.083(5) 0.060(4) -0.067(3)
C41 0.065(3) 0.059(2) 0.139(4) -0.010(2) 0.035(3) -0.008(2)
C42 0.061(2) 0.090(3) 0.060(2) 0.005(2) -0.0150(18) 0.011(2)
N7 0.079(2) 0.100(3) 0.070(2) 0.020(2) -0.0067(18) -0.004(2)
C39 0.0484(18) 0.0518(18) 0.063(2) 0.0010(17) -0.0044(16) -0.0023(15)
C40 0.093(3) 0.068(2) 0.081(3) 0.015(2) -0.023(2) 0.009(2)
N9 0.107(3) 0.0606(18) 0.0458(17) 0.0038(15) 0.0034(17) 0.0068(17)
C43 0.0492(17) 0.0490(17) 0.0443(18) -0.0062(14) 0.0000(14) -0.0012(14)
C44 0.058(2) 0.058(2) 0.064(2) 0.0094(17) -0.0183(17) -0.0012(16)
C45 0.0446(18) 0.056(2) 0.070(2) 0.0245(18) 0.0059(16) -0.0013(16)
C46 0.096(3) 0.059(2) 0.128(4) 0.023(2) -0.044(3) -0.016(2)
C47 0.047(2) 0.071(3) 0.102(4) -0.052(3) 0.003(2) 0.0024(19)
N10 0.092(3) 0.074(2) 0.114(3) 0.007(2) -0.005(2) -0.009(2)
C48 0.130(4) 0.059(2) 0.105(4) -0.026(2) 0.074(3) -0.038(3)
N11 0.102(3) 0.113(3) 0.113(4) -0.064(3) -0.048(3) 0.057(3)

loop_
_atom_type_symbol
_atom_type_description
_atom_type_scat_dispersion_real
_atom_type_scat_dispersion_imag
_atom_type_scat_source
C C 0.0033 0.0016 'International Tables Vol C Tables 4.2.6.8 and 6.1.1.4'
H H 0.0000 0.0000 'International Tables Vol C Tables 4.2.6.8 and 6.1.1.4'
N N 0.0061 0.0033 'International Tables Vol C Tables 4.2.6.8 and 6.1.1.4'
O O 0.0106 0.0060 'International Tables Vol C Tables 4.2.6.8 and 6.1.1.4'
Co Co 0.3494 0.9721 'International Tables Vol C Tables 4.2.6.8 and 6.1.1.4'

loop_
_geom_angle_atom_site_label_1
_geom_angle_atom_site_label_2
_geom_angle_atom_site_label_3
_geom_angle
O2 Co1 O3 167.05(7)
O2 Co1 O5 99.41(7)
O2 Co1 O6 89.59(7)
O2 Co1 N1 89.08(7)
O2 Co1 N4 96.38(7)
O3 Co1 O6 82.56(6)
O5 Co1 O3 90.03(7)
O5 Co1 O6 167.47(7)
O5 Co1 N1 94.46(7)
O5 Co1 N4 89.47(7)
N1 Co1 O3 81.32(7)
N1 Co1 O6 94.40(7)
N4 Co1 O3 92.52(7)
N4 Co1 O6 80.81(6)
N4 Co1 N1 172.68(7)
C2 O1 C1 117.5(2)
C7 O2 Co1 128.28(16)
C11 O3 Co1 104.31(14)
C21 O4 C20 116.5(2)
C26 O5 Co1 127.80(15)
C29 O6 Co1 104.71(14)
C8 N1 Co1 126.72(17)
C8 N1 C9 123.2(2)
C9 N1 Co1 109.95(14)
N3 N2 C13 117.3(2)
C10 N2 N3 107.53(18)
C10 N2 C13 124.8(2)
N2 N3 C14 121.66(19)
C11 N3 N2 108.49(19)
C11 N3 C14 126.56(19)
C27 N4 Co1 125.98(16)
C27 N4 C28 123.1(2)
C28 N4 Co1 110.76(14)
N6 N5 C33 120.38(18)
C29 N5 N6 109.63(17)
C29 N5 C33 127.35(19)
N5 N6 C32 115.52(18)
C30 N6 N5 106.70(17)
C30 N6 C32 123.0(2)
O1 C1 H1A 109.5
O1 C1 H1B 109.5
O1 C1 H1C 109.5
H1A C1 H1B 109.5
H1A C1 H1C 109.5
H1B C1 H1C 109.5
O1 C2 C7 113.6(2)
C3 C2 O1 124.1(2)
C3 C2 C7 122.3(3)
C2 C3 H3 119.7
C2 C3 C4 120.6(3)
C4 C3 H3 119.7
C3 C4 H4 120.1
C5 C4 C3 119.8(3)
C5 C4 H4 120.1
C4 C5 H5 119.5
C4 C5 C6 121.0(3)
C6 C5 H5 119.5
C5 C6 C7 120.2(2)
C5 C6 C8 115.5(2)
C7 C6 C8 124.2(2)
O2 C7 C2 118.6(2)
O2 C7 C6 125.4(2)
C6 C7 C2 116.0(2)
N1 C8 C6 125.2(2)
N1 C8 H8 117.4
C6 C8 H8 117.4
N1 C9 C11 115.30(19)
C10 C9 N1 136.1(2)
C10 C9 C11 108.2(2)
N2 C10 C9 108.9(2)
N2 C10 C12 120.0(2)
C9 C10 C12 131.0(2)
O3 C11 N3 125.1(2)
O3 C11 C9 128.5(2)
N3 C11 C9 106.35(19)
C10 C12 H12A 109.5
C10 C12 H12B 109.5
C10 C12 H12C 109.5
H12A C12 H12B 109.5
H12A C12 H12C 109.5
H12B C12 H12C 109.5
N2 C13 H13A 109.5
N2 C13 H13B 109.5
N2 C13 H13C 109.5
H13A C13 H13B 109.5
H13A C13 H13C 109.5
H13B C13 H13C 109.5
C15 C14 N3 121.1(2)
C19 C14 N3 117.9(2)
C19 C14 C15 121.0(3)
C14 C15 H15 120.5
C16 C15 C14 118.9(3)
C16 C15 H15 120.5
C15 C16 H16 119.8
C15 C16 C17 120.4(3)
C17 C16 H16 119.8
C16 C17 H17 120.1
C18 C17 C16 119.8(3)
C18 C17 H17 120.1
C17 C18 H18 119.8
C19 C18 C17 120.4(3)
C19 C18 H18 119.8
C14 C19 H19 120.3
C18 C19 C14 119.4(3)
C18 C19 H19 120.3
O4 C20 H20A 109.5
O4 C20 H20B 109.5
O4 C20 H20C 109.5
H20A C20 H20B 109.5
H20A C20 H20C 109.5
H20B C20 H20C 109.5
O4 C21 C26 113.6(2)
C22 C21 O4 124.3(2)
C22 C21 C26 122.1(2)
C21 C22 H22 119.5
C21 C22 C23 121.0(2)
C23 C22 H22 119.5
C22 C23 H23 120.5
C24 C23 C22 118.9(2)
C24 C23 H23 120.5
C23 C24 H24 119.0
C23 C24 C25 122.1(2)
C25 C24 H24 119.0
C24 C25 C26 119.9(2)
C24 C25 C27 115.8(2)
C26 C25 C27 124.2(2)
O5 C26 C21 118.9(2)
O5 C26 C25 125.4(2)
C25 C26 C21 115.8(2)
N4 C27 C25 125.7(2)
N4 C27 H27 117.1
C25 C27 H27 117.1
N4 C28 C29 115.76(19)
C30 C28 N4 135.9(2)
C30 C28 C29 107.9(2)
O6 C29 N5 126.1(2)
O6 C29 C28 127.5(2)
N5 C29 C28 106.36(19)
N6 C30 C31 120.1(2)
C28 C30 N6 108.92(19)
C28 C30 C31 130.9(2)
C30 C31 H31A 109.5
C30 C31 H31B 109.5
C30 C31 H31C 109.5
H31A C31 H31B 109.5
H31A C31 H31C 109.5
H31B C31 H31C 109.5
N6 C32 H32A 109.5
N6 C32 H32B 109.5
N6 C32 H32C 109.5
H32A C32 H32B 109.5
H32A C32 H32C 109.5
H32B C32 H32C 109.5
C34 C33 N5 118.7(2)
C34 C33 C38 120.8(2)
C38 C33 N5 120.4(2)
C33 C34 H34 120.4
C33 C34 C35 119.3(3)
C35 C34 H34 120.4
C34 C35 H35 119.8
C36 C35 C34 120.4(3)
C36 C35 H35 119.8
C35 C36 H36 120.1
C37 C36 C35 119.7(3)
C37 C36 H36 120.1
C36 C37 H37 119.6
C36 C37 C38 120.8(3)
C38 C37 H37 119.6
C33 C38 H38 120.5
C37 C38 C33 119.0(2)
C37 C38 H38 120.5
N8 C41 C42 176.2(6)
C41 C42 H42A 109.5
C41 C42 H42B 109.5
C41 C42 H42C 109.5
H42A C42 H42B 109.5
H42A C42 H42C 109.5
H42B C42 H42C 109.5
N7 C39 C40 179.0(4)
C39 C40 H40A 109.5
C39 C40 H40B 109.5
C39 C40 H40C 109.5
H40A C40 H40B 109.5
H40A C40 H40C 109.5
H40B C40 H40C 109.5
N9 C43 C44 179.5(4)
C43 C44 H44A 109.5
C43 C44 H44B 109.5
C43 C44 H44C 109.5
H44A C44 H44B 109.5
H44A C44 H44C 109.5
H44B C44 H44C 109.5
N10 C45 C46 177.6(4)
C45 C46 H46A 109.5
C45 C46 H46B 109.5
C45 C46 H46C 109.5
H46A C46 H46B 109.5
H46A C46 H46C 109.5
H46B C46 H46C 109.5
N11 C47 C48 178.6(5)
C47 C48 H48A 109.5
C47 C48 H48B 109.5
C47 C48 H48C 109.5
H48A C48 H48B 109.5
H48A C48 H48C 109.5
H48B C48 H48C 109.5

loop_
_geom_bond_atom_site_label_1
_geom_bond_atom_site_label_2
_geom_bond_distance
Co1 O2 2.0076(17)
Co1 O3 2.2286(16)
Co1 O5 2.0141(16)
Co1 O6 2.2459(16)
Co1 N1 2.0873(19)
Co1 N4 2.0855(19)
O1 C1 1.422(3)
O1 C2 1.381(3)
O2 C7 1.298(3)
O3 C11 1.251(3)
O4 C20 1.431(3)
O4 C21 1.372(3)
O5 C26 1.297(3)
O6 C29 1.252(3)
N1 C8 1.286(3)
N1 C9 1.406(3)
N2 N3 1.407(3)
N2 C10 1.364(3)
N2 C13 1.457(3)
N3 C11 1.374(3)
N3 C14 1.411(3)
N4 C27 1.293(3)
N4 C28 1.395(3)
N5 N6 1.402(3)
N5 C29 1.362(3)
N5 C33 1.427(3)
N6 C30 1.383(3)
N6 C32 1.465(3)
C1 H1A 0.9800
C1 H1B 0.9800
C1 H1C 0.9800
C2 C3 1.367(4)
C2 C7 1.435(3)
C3 H3 0.9500
C3 C4 1.387(4)
C4 H4 0.9500
C4 C5 1.374(4)
C5 H5 0.9500
C5 C6 1.415(4)
C6 C7 1.424(4)
C6 C8 1.437(4)
C8 H8 0.9500
C9 C10 1.370(3)
C9 C11 1.420(3)
C10 C12 1.481(3)
C12 H12A 0.9800
C12 H12B 0.9800
C12 H12C 0.9800
C13 H13A 0.9800
C13 H13B 0.9800
C13 H13C 0.9800
C14 C15 1.384(4)
C14 C19 1.381(4)
C15 H15 0.9500
C15 C16 1.380(4)
C16 H16 0.9500
C16 C17 1.385(5)
C17 H17 0.9500
C17 C18 1.378(5)
C18 H18 0.9500
C18 C19 1.373(4)
C19 H19 0.9500
C20 H20A 0.9800
C20 H20B 0.9800
C20 H20C 0.9800
C21 C22 1.365(3)
C21 C26 1.439(3)
C22 H22 0.9500
C22 C23 1.398(4)
C23 H23 0.9500
C23 C24 1.361(4)
C24 H24 0.9500
C24 C25 1.414(3)
C25 C26 1.427(3)
C25 C27 1.432(3)
C27 H27 0.9500
C28 C29 1.429(3)
C28 C30 1.369(3)
C30 C31 1.483(3)
C31 H31A 0.9800
C31 H31B 0.9800
C31 H31C 0.9800
C32 H32A 0.9800
C32 H32B 0.9800
C32 H32C 0.9800
C33 C34 1.368(3)
C33 C38 1.382(3)
C34 H34 0.9500
C34 C35 1.387(4)
C35 H35 0.9500
C35 C36 1.372(4)
C36 H36 0.9500
C36 C37 1.367(4)
C37 H37 0.9500
C37 C38 1.382(4)
C38 H38 0.9500
N8 C41 1.154(6)
C41 C42 1.427(6)
C42 H42A 0.9800
C42 H42B 0.9800
C42 H42C 0.9800
N7 C39 1.116(4)
C39 C40 1.436(5)
C40 H40A 0.9800
C40 H40B 0.9800
C40 H40C 0.9800
N9 C43 1.127(4)
C43 C44 1.436(4)
C44 H44A 0.9800
C44 H44B 0.9800
C44 H44C 0.9800
C45 C46 1.417(5)
C45 N10 1.118(4)
C46 H46A 0.9800
C46 H46B 0.9800
C46 H46C 0.9800
C47 C48 1.436(7)
C47 N11 1.135(6)
C48 H48A 0.9800
C48 H48B 0.9800
C48 H48C 0.9800

loop_
_geom_torsion_atom_site_label_1
_geom_torsion_atom_site_label_2
_geom_torsion_atom_site_label_3
_geom_torsion_atom_site_label_4
_geom_torsion
Co1 O2 C7 C2 -168.68(16)
Co1 O2 C7 C6 12.0(3)
Co1 O3 C11 N3 171.00(19)
Co1 O3 C11 C9 -6.0(3)
Co1 O5 C26 C21 -166.18(16)
Co1 O5 C26 C25 14.1(3)
Co1 O6 C29 N5 170.70(19)
Co1 O6 C29 C28 -6.1(3)
Co1 N1 C8 C6 8.1(3)
Co1 N1 C9 C10 -166.1(2)
Co1 N1 C9 C11 5.7(2)
Co1 N4 C27 C25 8.1(3)
Co1 N4 C28 C29 3.8(2)
Co1 N4 C28 C30 -168.1(2)
O1 C2 C3 C4 -177.2(2)
O1 C2 C7 O2 -0.9(3)
O1 C2 C7 C6 178.6(2)
O4 C21 C22 C23 -177.4(2)
O4 C21 C26 O5 -0.4(3)
O4 C21 C26 C25 179.4(2)
N1 C9 C10 N2 170.4(2)
N1 C9 C10 C12 -7.4(5)
N1 C9 C11 O3 0.7(4)
N1 C9 C11 N3 -176.79(18)
N2 N3 C11 O3 -171.5(2)
N2 N3 C11 C9 6.1(2)
N2 N3 C14 C15 38.4(3)
N2 N3 C14 C19 -143.2(2)
N3 N2 C10 C9 5.5(3)
N3 N2 C10 C12 -176.4(2)
N3 C14 C15 C16 178.0(2)
N3 C14 C19 C18 -177.0(2)
N4 C28 C29 O6 2.1(3)
N4 C28 C29 N5 -175.17(18)
N4 C28 C30 N6 169.1(2)
N4 C28 C30 C31 -8.1(5)
N5 N6 C30 C28 6.2(3)
N5 N6 C30 C31 -176.3(2)
N5 C33 C34 C35 -178.9(2)
N5 C33 C38 C37 178.9(2)
N6 N5 C29 O6 -172.3(2)
N6 N5 C29 C28 5.0(2)
N6 N5 C33 C34 -133.7(2)
N6 N5 C33 C38 46.2(3)
C1 O1 C2 C3 3.6(4)
C1 O1 C2 C7 -176.0(2)
C2 C3 C4 C5 -1.0(4)
C3 C2 C7 O2 179.5(2)
C3 C2 C7 C6 -1.1(4)
C3 C4 C5 C6 -1.6(4)
C4 C5 C6 C7 2.8(4)
C4 C5 C6 C8 -175.2(2)
C5 C6 C7 O2 177.9(2)
C5 C6 C7 C2 -1.5(3)
C5 C6 C8 N1 171.5(2)
C7 C2 C3 C4 2.4(4)
C7 C6 C8 N1 -6.4(4)
C8 N1 C9 C10 17.5(4)
C8 N1 C9 C11 -170.7(2)
C8 C6 C7 O2 -4.3(4)
C8 C6 C7 C2 176.4(2)
C9 N1 C8 C6 -176.2(2)
C10 N2 N3 C11 -7.3(3)
C10 N2 N3 C14 -168.1(2)
C10 C9 C11 O3 174.7(2)
C10 C9 C11 N3 -2.8(3)
C11 N3 C14 C15 -118.7(3)
C11 N3 C14 C19 59.7(3)
C11 C9 C10 N2 -1.8(3)
C11 C9 C10 C12 -179.6(3)
C13 N2 N3 C11 -154.0(2)
C13 N2 N3 C14 45.2(3)
C13 N2 C10 C9 149.1(2)
C13 N2 C10 C12 -32.8(4)
C14 N3 C11 O3 -11.9(4)
C14 N3 C11 C9 165.7(2)
C14 C15 C16 C17 -0.9(4)
C15 C14 C19 C18 1.5(4)
C15 C16 C17 C18 1.2(5)
C16 C17 C18 C19 -0.1(5)
C17 C18 C19 C14 -1.2(4)
C19 C14 C15 C16 -0.4(4)
C20 O4 C21 C22 -1.8(4)
C20 O4 C21 C26 178.0(2)
C21 C22 C23 C24 -1.4(4)
C22 C21 C26 O5 179.4(2)
C22 C21 C26 C25 -0.8(4)
C22 C23 C24 C25 -2.1(4)
C23 C24 C25 C26 4.1(4)
C23 C24 C25 C27 -173.4(2)
C24 C25 C26 O5 177.2(2)
C24 C25 C26 C21 -2.5(3)
C24 C25 C27 N4 171.0(2)
C26 C21 C22 C23 2.9(4)
C26 C25 C27 N4 -6.4(4)
C27 N4 C28 C29 -172.5(2)
C27 N4 C28 C30 15.7(4)
C27 C25 C26 O5 -5.5(4)
C27 C25 C26 C21 174.7(2)
C28 N4 C27 C25 -176.3(2)
C29 N5 N6 C30 -7.0(2)
C29 N5 N6 C32 -147.6(2)
C29 N5 C33 C34 66.7(3)
C29 N5 C33 C38 -113.4(3)
C29 C28 C30 N6 -3.2(3)
C29 C28 C30 C31 179.7(2)
C30 C28 C29 O6 176.2(2)
C30 C28 C29 N5 -1.1(3)
C32 N6 C30 C28 143.1(2)
C32 N6 C30 C31 -39.4(3)
C33 N5 N6 C30 -169.9(2)
C33 N5 N6 C32 49.5(3)
C33 N5 C29 O6 -11.0(4)
C33 N5 C29 C28 166.4(2)
C33 C34 C35 C36 -0.3(5)
C34 C33 C38 C37 -1.2(4)
C34 C35 C36 C37 -0.6(5)
C35 C36 C37 C38 0.7(5)
C36 C37 C38 C33 0.3(5)
C38 C33 C34 C35 1.2(4)
